data_1571424
loop_
_publ_author_name
'Philippi, Frederik'
'Middendorf, Maleen'
'Shigenobu, Keisuke'
'Matsuyama, Yuna'
'Palumbo, Oriele'
'Pugh, David'
'Sudoh, Taku'
'Dokko, Kaoru'
'Watanabe, Masayoshi'
'Sch&#xf6;nhoff, Monika'
'Shinoda, Wataru'
'Ueno, Kazuhide'

_publ_section_title
;
 Evolving better solvate electrolytes for lithium secondary batteries.
;
_journal_issue 19
_journal_name_full 'Chemical science'
_journal_page_first 7342
_journal_page_last 7358
_journal_paper_doi 10.1039/d4sc01492h
_journal_volume 15
_journal_year 2024
_chemical_formula_moiety 'C7 H9 Li N2 O3 S'
_chemical_formula_sum 'C7 H9 Li N2 O3 S'
_chemical_formula_weight 208.16
_space_group_crystal_system triclinic
_space_group_IT_number 2
_space_group_name_Hall '-P 1'
_space_group_name_H-M_alt 'P -1'
_atom_sites_solution_hydrogens geom
_atom_sites_solution_primary dual
_audit_creation_date 2024-01-26
_audit_creation_method
;
Olex2 1.5
(compiled 2023.08.24 svn.re1ec1418 for OlexSys, GUI svn.r6817)
;
_audit_update_record
;
2024-02-28 deposited with the CCDC.	2024-04-11 downloaded from the CCDC.
;
_cell_angle_alpha 98.120(3)
_cell_angle_beta 97.915(4)
_cell_angle_gamma 113.035(4)
_cell_formula_units_Z 2
_cell_length_a 6.7137(3)
_cell_length_b 7.9569(3)
_cell_length_c 11.1702(4)
_cell_measurement_reflns_used 3568
_cell_measurement_temperature 223.15
_cell_measurement_theta_max 71.3660
_cell_measurement_theta_min 6.1940
_cell_volume 531.30(4)
_computing_cell_refinement 'CrysAlisPro 1.171.40.66a (Rigaku OD, 2019)'
_computing_data_collection 'CrysAlisPro 1.171.40.66a (Rigaku OD, 2019)'
_computing_data_reduction 'CrysAlisPro 1.171.40.66a (Rigaku OD, 2019)'
_computing_molecular_graphics 'Olex2 1.5 (Dolomanov et al., 2009)'
_computing_publication_material 'Olex2 1.5 (Dolomanov et al., 2009)'
_computing_structure_refinement 'SHELXL 2019/3 (Sheldrick, 2015)'
_computing_structure_solution 'SHELXT 2018/2 (Sheldrick, 2018)'
_diffrn_ambient_temperature 223.15
_diffrn_detector_area_resol_mean 5.8140
_diffrn_measured_fraction_theta_full 0.990
_diffrn_measured_fraction_theta_max 0.962
_diffrn_measurement_details
;
List of Runs (angles in degrees, time in seconds):

  # Type    Start    End  Width  t~exp~   \w     \q     \k     \f   Frames
#--------------------------------------------------------------------------
  1  \w    107.00 135.00   0.50    0.50    --   45.70  19.00-180.00   56
  2  \w    -43.00 103.00   0.50    0.50    --   45.70  19.00-180.00  292
  3  \w     45.00  90.00   0.50    0.50    --   45.70  57.00-120.00   90
  4  \w      3.00  60.00   0.50    0.50    --   45.70  82.00  30.00  114
  5  \w      3.00  48.00   0.50    0.50    --   45.70 -57.00-150.00   90
  6  \w     52.00  90.00   0.50    0.50    --   45.70 -57.00-150.00   76
  7  \w     60.00 142.00   0.50    0.50    --   98.30 -82.00  30.00  164
  8  \w     24.00  53.00   0.50    0.50    --   98.30 -82.00  30.00   58
  9  \w     32.00 141.00   0.50    0.50    --   98.30 -61.00  30.00  218
 10  \w      9.00  48.00   0.50    0.50    --   98.30  15.00 150.00   78
 11  \w     65.00 113.00   0.50    0.50    --   98.30  15.00 150.00   96
 12  \w    122.00 186.00   0.50    0.50    --   98.30  15.00 150.00  128
 13  \w     13.00  48.00   0.50    0.50    --   98.30 -82.00-120.00   70
 14  \w    100.00 145.00   0.50    0.50    --   98.30 -82.00-120.00   90
 15  \w     81.00 106.00   0.50    0.50    --   98.30 -77.00  90.00   50
 16  \w     74.00 188.00   0.50    0.50    --   98.30  15.00  60.00  228
 17  \w     63.00 108.00   0.50    0.50    --   98.30 -82.00 -30.00   90
 18  \w     11.00  54.00   0.50    0.50    --   98.30 -82.00 -30.00   86
 19  \w     11.00 107.00   0.50    0.50    --   98.30 -61.00-180.00  192
 20  \w     96.00 121.00   0.50    0.50    --   98.30  61.00-120.00   50
 21  \w     33.00 134.00   0.50    0.50    --   98.30 -82.00-180.00  202
 22  \w     89.00 137.00   0.50    0.50    --   98.30 -82.00-150.00   96
 23  \w      9.00  39.00   0.50    0.50    --   98.30  15.00  60.00   60
;
_diffrn_measurement_device 'four-circle diffractometer'
_diffrn_measurement_device_type 'XtaLAB AFC12 (RINC): Kappa dual home/near'
_diffrn_measurement_method '\w scans'
_diffrn_radiation_type CuK\a
_diffrn_radiation_wavelength 1.54184
_diffrn_reflns_av_R_equivalents 0.0679
_diffrn_reflns_av_unetI/netI 0.0560
_diffrn_reflns_Laue_measured_fraction_full 0.990
_diffrn_reflns_Laue_measured_fraction_max 0.962
_diffrn_reflns_limit_h_max 6
_diffrn_reflns_limit_h_min -8
_diffrn_reflns_limit_k_max 9
_diffrn_reflns_limit_k_min -9
_diffrn_reflns_limit_l_max 13
_diffrn_reflns_limit_l_min -13
_diffrn_reflns_number 4630
_diffrn_reflns_point_group_measured_fraction_full 0.990
_diffrn_reflns_point_group_measured_fraction_max 0.962
_diffrn_reflns_theta_full 67.684
_diffrn_reflns_theta_max 71.791
_diffrn_reflns_theta_min 6.187
_exptl_absorpt_coefficient_mu 2.586
_exptl_absorpt_correction_T_max 1.00000
_exptl_absorpt_correction_T_min 0.32755
_exptl_absorpt_correction_type multi-scan
_exptl_absorpt_process_details
;
CrysAlisPro 1.171.40.66a (Rigaku Oxford Diffraction, 2019)
Empirical absorption correction using spherical harmonics,
 implemented in SCALE3 ABSPACK scaling algorithm.
;
_exptl_crystal_colour colourless
_exptl_crystal_colour_primary colourless
_exptl_crystal_density_diffrn 1.301
_exptl_crystal_description block
_exptl_crystal_F_000 216
_exptl_crystal_size_max 0.22
_exptl_crystal_size_mid 0.2
_exptl_crystal_size_min 0.15
_refine_diff_density_max 0.420
_refine_diff_density_min -0.698
_refine_diff_density_rms 0.124
_refine_ls_extinction_method none
_refine_ls_goodness_of_fit_ref 1.103
_refine_ls_hydrogen_treatment constr
_refine_ls_matrix_type full
_refine_ls_number_parameters 188
_refine_ls_number_reflns 1993
_refine_ls_number_restraints 6
_refine_ls_restrained_S_all 1.107
_refine_ls_R_factor_all 0.0546
_refine_ls_R_factor_gt 0.0530
_refine_ls_shift/su_max 0.001
_refine_ls_shift/su_mean 0.000
_refine_ls_structure_factor_coef Fsqd
_refine_ls_weighting_details 'w=1/[\s^2^(Fo^2^)+(0.0831P)^2^+0.2210P] where P=(Fo^2^+2Fc^2^)/3'
_refine_ls_weighting_scheme calc
_refine_ls_wR_factor_gt 0.1348
_refine_ls_wR_factor_ref 0.1364
_reflns_Friedel_coverage 0.000
_reflns_number_gt 1890
_reflns_number_total 1993
_reflns_threshold_expression 'I > 2\s(I)'
_cod_data_source_file d4sc01492h3.cif
_cod_data_source_block LiCMs(CN)2
_cod_depositor_comments 'Adding full bibliography for 1571419--1571424.cif.'
_cod_database_code 1571424
_shelx_shelxl_version_number 2019/3
_shelx_space_group_comment
;
The symmetry employed for this shelxl refinement is uniquely defined
by the following loop, which should always be used as a source of
symmetry information in preference to the above space-group names.
They are only intended as comments.
;
_shelx_estimated_absorpt_t_max 0.698
_shelx_estimated_absorpt_t_min 0.600
_olex2_refinement_description
;
1. Fixed Uiso
 At 1.5 times of:
  All C(H,H,H) groups
2. Uiso/Uaniso restraints and constraints
Uanis(C7B) \\sim Ueq: with sigma of 0.05 and sigma for terminal atoms of 0.01
3. Others
 Fixed Sof: C5(0.35) C6(0.35) H6A(0.35) H6B(0.35) H6C(0.35) C7(0.35) H7A(0.35)
 H7B(0.35) H7C(0.35) C5A(0.35) C6A(0.35) H6AA(0.35) H6AB(0.35) H6AC(0.35)
 C7A(0.35) H7AA(0.35) H7AB(0.35) H7AC(0.35) C5B(0.3) C6B(0.3) H6BA(0.3)
 H6BB(0.3) H6BC(0.3) C7B(0.3) H7BA(0.3) H7BB(0.3) H7BC(0.3)
4.a Idealised Me refined as rotating group:
 C1(H1A,H1B,H1C), C6(H6A,H6B,H6C), C7(H7A,H7B,H7C), C6A(H6AA,H6AB,H6AC),
 C7A(H7AA,H7AB,H7AC), C6B(H6BA,H6BB,H6BC), C7B(H7BA,H7BB,H7BC)
;
_olex2_submission_special_instructions 'No special instructions were received'
_oxdiff_exptl_absorpt_empirical_details
;
Empirical correction (ABSPACK) includes:
- Absorption correction using spherical harmonics
- Frame scaling
;

loop_
_space_group_symop_operation_xyz
'x, y, z'
'-x, -y, -z'

loop_
_atom_site_label
_atom_site_type_symbol
_atom_site_fract_x
_atom_site_fract_y
_atom_site_fract_z
_atom_site_U_iso_or_equiv
_atom_site_adp_type
_atom_site_occupancy
_atom_site_site_symmetry_order
_atom_site_calc_flag
_atom_site_refinement_flags_posn
_atom_site_refinement_flags_adp
_atom_site_refinement_flags_occupancy
_atom_site_disorder_assembly
_atom_site_disorder_group
S1 S 0.42240(7) 0.69530(6) 0.85834(4) 0.0216(2) Uani 1 1 d . . . . .
O1 O 0.5049(2) 0.8674(2) 0.81293(15) 0.0298(4) Uani 1 1 d . . . . .
O2 O 0.4709(3) 0.5434(2) 0.80544(15) 0.0312(4) Uani 1 1 d . . . . .
O3 O 0.7303(4) 0.9382(3) 0.58465(17) 0.0501(5) Uani 1 1 d . . . . .
N1 N -0.0774(3) 0.2699(3) 0.8249(2) 0.0399(5) Uani 1 1 d . . . . .
N2 N -0.0273(3) 0.8530(3) 0.8245(2) 0.0404(5) Uani 1 1 d . . . . .
C1 C 0.5326(4) 0.7556(3) 1.0180(2) 0.0344(5) Uani 1 1 d . . . . .
H1A H 0.692202 0.798668 1.032392 0.052 Uiso 1 1 calc R U . . .
H1B H 0.469914 0.646985 1.053640 0.052 Uiso 1 1 calc R U . . .
H1C H 0.496671 0.854370 1.056252 0.052 Uiso 1 1 calc R U . . .
C2 C 0.1403(3) 0.6172(3) 0.8368(2) 0.0267(5) Uani 1 1 d . . . . .
C3 C 0.0171(4) 0.4274(3) 0.8305(2) 0.0290(5) Uani 1 1 d . . . . .
C4 C 0.0466(4) 0.7457(3) 0.8312(2) 0.0291(5) Uani 1 1 d . . . . .
C5 C 0.7513(13) 1.0033(12) 0.4907(7) 0.0422(17) Uani 0.35 1 d . . P A 1
C6 C 0.8486(16) 1.2068(13) 0.4880(9) 0.054(2) Uani 0.35 1 d . . P A 1
H6A H 0.911529 1.280398 0.571841 0.081 Uiso 0.35 1 calc R U P A 1
H6B H 0.733631 1.239308 0.449907 0.081 Uiso 0.35 1 calc R U P A 1
H6C H 0.963755 1.232558 0.440486 0.081 Uiso 0.35 1 calc R U P A 1
C7 C 0.636(8) 0.869(8) 0.370(5) 0.053(9) Uani 0.35 1 d . . P A 1
H7A H 0.744520 0.851103 0.327302 0.079 Uiso 0.35 1 calc R U P A 1
H7B H 0.550248 0.917484 0.320479 0.079 Uiso 0.35 1 calc R U P A 1
H7C H 0.537959 0.749908 0.385154 0.079 Uiso 0.35 1 calc R U P A 1
C5A C 0.6026(17) 0.8299(12) 0.4832(8) 0.0352(19) Uani 0.35 1 d . . P A 2
C6A C 0.3924(18) 0.6641(13) 0.4732(9) 0.065(3) Uani 0.35 1 d . . P A 2
H6AA H 0.399801 0.553858 0.428277 0.098 Uiso 0.35 1 calc R U P A 2
H6AB H 0.270052 0.682738 0.429349 0.098 Uiso 0.35 1 calc R U P A 2
H6AC H 0.369836 0.647480 0.555406 0.098 Uiso 0.35 1 calc R U P A 2
C7A C 0.677(7) 0.864(3) 0.367(3) 0.042(9) Uani 0.35 1 d . . P A 2
H7AA H 0.691234 0.986450 0.355953 0.063 Uiso 0.35 1 calc R U P A 2
H7AB H 0.569302 0.769219 0.297759 0.063 Uiso 0.35 1 calc R U P A 2
H7AC H 0.819201 0.857803 0.370491 0.063 Uiso 0.35 1 calc R U P A 2
C5B C 0.712(3) 0.8324(15) 0.4962(10) 0.047(3) Uani 0.3 1 d . . P A 3
C6B C 0.683(10) 0.880(8) 0.367(4) 0.046(13) Uani 0.3 1 d . . P A 3
H6BA H 0.530136 0.860073 0.339008 0.070 Uiso 0.3 1 calc R U P A 3
H6BB H 0.719525 0.800023 0.308588 0.070 Uiso 0.3 1 calc R U P A 3
H6BC H 0.779895 1.009775 0.372000 0.070 Uiso 0.3 1 calc R U P A 3
C7B C 0.765(4) 0.668(2) 0.5000(18) 0.106(5) Uani 0.3 1 d . U P A 3
H7BA H 0.921672 0.704783 0.501513 0.159 Uiso 0.3 1 calc R U P A 3
H7BB H 0.678513 0.570056 0.427207 0.159 Uiso 0.3 1 calc R U P A 3
H7BC H 0.730446 0.621284 0.573713 0.159 Uiso 0.3 1 calc R U P A 3
Li1 Li 0.7876(6) 0.9859(5) 0.7650(4) 0.0291(8) Uani 1 1 d . . . . .

loop_
_atom_site_aniso_label
_atom_site_aniso_U_11
_atom_site_aniso_U_22
_atom_site_aniso_U_33
_atom_site_aniso_U_23
_atom_site_aniso_U_13
_atom_site_aniso_U_12
S1 0.0236(3) 0.0169(3) 0.0284(3) 0.0097(2) 0.0070(2) 0.0104(2)
O1 0.0281(8) 0.0245(8) 0.0441(9) 0.0198(7) 0.0129(7) 0.0127(6)
O2 0.0373(9) 0.0226(8) 0.0404(9) 0.0069(6) 0.0113(7) 0.0184(7)
O3 0.0588(13) 0.0632(13) 0.0339(10) 0.0126(9) 0.0111(9) 0.0302(10)
N1 0.0334(11) 0.0235(10) 0.0621(14) 0.0142(9) 0.0101(10) 0.0095(8)
N2 0.0290(10) 0.0310(11) 0.0683(15) 0.0201(10) 0.0110(10) 0.0166(9)
C1 0.0406(13) 0.0298(12) 0.0320(12) 0.0063(9) -0.0014(9) 0.0169(10)
C2 0.0227(10) 0.0193(10) 0.0397(11) 0.0118(8) 0.0068(8) 0.0088(8)
C3 0.0265(11) 0.0261(12) 0.0363(12) 0.0114(9) 0.0075(9) 0.0114(9)
C4 0.0232(10) 0.0244(11) 0.0403(12) 0.0131(9) 0.0069(9) 0.0084(9)
C5 0.042(4) 0.055(5) 0.041(4) 0.015(4) 0.009(3) 0.030(4)
C6 0.063(5) 0.053(5) 0.053(5) 0.020(4) 0.018(4) 0.027(4)
C7 0.07(2) 0.071(15) 0.041(13) 0.015(11) 0.017(11) 0.047(13)
C5A 0.047(5) 0.040(4) 0.032(4) 0.010(3) 0.009(4) 0.031(4)
C6A 0.072(6) 0.046(5) 0.055(5) 0.010(4) 0.010(5) 0.004(5)
C7A 0.043(14) 0.026(7) 0.050(15) -0.007(6) 0.007(9) 0.012(7)
C5B 0.071(8) 0.038(5) 0.035(5) 0.006(4) 0.012(6) 0.024(6)
C6B 0.07(3) 0.08(2) 0.022(12) 0.027(12) 0.026(13) 0.054(17)
C7B 0.137(10) 0.080(8) 0.102(9) 0.029(7) 0.002(7) 0.051(7)
Li1 0.0283(18) 0.0247(18) 0.039(2) 0.0129(15) 0.0103(15) 0.0124(15)

loop_
_atom_type_symbol
_atom_type_description
_atom_type_scat_dispersion_real
_atom_type_scat_dispersion_imag
_atom_type_scat_source
C C 0.0181 0.0091 'International Tables Vol C Tables 4.2.6.8 and 6.1.1.4'
H H 0.0000 0.0000 'International Tables Vol C Tables 4.2.6.8 and 6.1.1.4'
Li Li 0.0008 0.0003 'International Tables Vol C Tables 4.2.6.8 and 6.1.1.4'
N N 0.0311 0.0180 'International Tables Vol C Tables 4.2.6.8 and 6.1.1.4'
O O 0.0492 0.0322 'International Tables Vol C Tables 4.2.6.8 and 6.1.1.4'
S S 0.3331 0.5567 'International Tables Vol C Tables 4.2.6.8 and 6.1.1.4'

loop_
_geom_angle_atom_site_label_1
_geom_angle_atom_site_label_2
_geom_angle_atom_site_label_3
_geom_angle
_geom_angle_site_symmetry_1
_geom_angle_site_symmetry_3
_geom_angle_publ_flag
O1 S1 C1 106.70(11) . . ?
O1 S1 C2 107.25(9) . . ?
O2 S1 O1 118.22(9) . . ?
O2 S1 C1 107.96(10) . . ?
O2 S1 C2 108.30(10) . . ?
C2 S1 C1 108.04(12) . . ?
S1 O1 Li1 127.76(14) . . ?
C5 O3 Li1 147.7(4) . . ?
C5A O3 Li1 146.3(4) . . ?
C5B O3 Li1 144.0(7) . . ?
C3 N1 Li1 162.3(2) . 1_445 ?
C4 N2 Li1 162.7(2) . 1_455 ?
S1 C1 H1A 109.5 . . ?
S1 C1 H1B 109.5 . . ?
S1 C1 H1C 109.5 . . ?
H1A C1 H1B 109.5 . . ?
H1A C1 H1C 109.5 . . ?
H1B C1 H1C 109.5 . . ?
C3 C2 S1 117.31(16) . . ?
C3 C2 C4 123.52(19) . . ?
C4 C2 S1 119.12(16) . . ?
N1 C3 C2 177.4(2) . . ?
N2 C4 C2 178.3(2) . . ?
O3 C5 C6 125.7(7) . . ?
O3 C5 C7 116(2) . . ?
C7 C5 C6 117(2) . . ?
C5 C6 H6A 109.5 . . ?
C5 C6 H6B 109.5 . . ?
C5 C6 H6C 109.5 . . ?
H6A C6 H6B 109.5 . . ?
H6A C6 H6C 109.5 . . ?
H6B C6 H6C 109.5 . . ?
C5 C7 H7A 109.5 . . ?
C5 C7 H7B 109.5 . . ?
C5 C7 H7C 109.5 . . ?
H7A C7 H7B 109.5 . . ?
H7A C7 H7C 109.5 . . ?
H7B C7 H7C 109.5 . . ?
O3 C5A C6A 125.2(7) . . ?
O3 C5A C7A 117.8(13) . . ?
C7A C5A C6A 116.9(13) . . ?
C5A C6A H6AA 109.5 . . ?
C5A C6A H6AB 109.5 . . ?
C5A C6A H6AC 109.5 . . ?
H6AA C6A H6AB 109.5 . . ?
H6AA C6A H6AC 109.5 . . ?
H6AB C6A H6AC 109.5 . . ?
C5A C7A H7AA 109.5 . . ?
C5A C7A H7AB 109.5 . . ?
C5A C7A H7AC 109.5 . . ?
H7AA C7A H7AB 109.5 . . ?
H7AA C7A H7AC 109.5 . . ?
H7AB C7A H7AC 109.5 . . ?
O3 C5B C6B 121(2) . . ?
O3 C5B C7B 122.9(12) . . ?
C7B C5B C6B 115(2) . . ?
C5B C6B H6BA 109.5 . . ?
C5B C6B H6BB 109.5 . . ?
C5B C6B H6BC 109.5 . . ?
H6BA C6B H6BB 109.5 . . ?
H6BA C6B H6BC 109.5 . . ?
H6BB C6B H6BC 109.5 . . ?
C5B C7B H7BA 109.5 . . ?
C5B C7B H7BB 109.5 . . ?
C5B C7B H7BC 109.5 . . ?
H7BA C7B H7BB 109.5 . . ?
H7BA C7B H7BC 109.5 . . ?
H7BB C7B H7BC 109.5 . . ?
O1 Li1 O3 107.6(2) . . ?
O1 Li1 N1 111.40(19) . 1_665 ?
O1 Li1 N2 105.89(18) . 1_655 ?
O3 Li1 N1 106.23(19) . 1_665 ?
O3 Li1 N2 108.83(19) . 1_655 ?
N2 Li1 N1 116.6(2) 1_655 1_665 ?

loop_
_geom_bond_atom_site_label_1
_geom_bond_atom_site_label_2
_geom_bond_distance
_geom_bond_site_symmetry_2
_geom_bond_publ_flag
S1 O1 1.4557(15) . ?
S1 O2 1.4403(14) . ?
S1 C1 1.754(2) . ?
S1 C2 1.715(2) . ?
O1 Li1 1.949(4) . ?
O3 C5 1.235(8) . ?
O3 C5A 1.281(9) . ?
O3 C5B 1.162(11) . ?
O3 Li1 1.951(4) . ?
N1 C3 1.150(3) . ?
N1 Li1 2.044(4) 1_445 ?
N2 C4 1.149(3) . ?
N2 Li1 2.026(4) 1_455 ?
C1 H1A 0.9700 . ?
C1 H1B 0.9700 . ?
C1 H1C 0.9700 . ?
C2 C3 1.395(3) . ?
C2 C4 1.398(3) . ?
C5 C6 1.497(12) . ?
C5 C7 1.49(5) . ?
C6 H6A 0.9700 . ?
C6 H6B 0.9700 . ?
C6 H6C 0.9700 . ?
C7 H7A 0.9700 . ?
C7 H7B 0.9700 . ?
C7 H7C 0.9700 . ?
C5A C6A 1.484(14) . ?
C5A C7A 1.48(4) . ?
C6A H6AA 0.9700 . ?
C6A H6AB 0.9700 . ?
C6A H6AC 0.9700 . ?
C7A H7AA 0.9700 . ?
C7A H7AB 0.9700 . ?
C7A H7AC 0.9700 . ?
C5B C6B 1.55(4) . ?
C5B C7B 1.49(2) . ?
C6B H6BA 0.9700 . ?
C6B H6BB 0.9700 . ?
C6B H6BC 0.9700 . ?
C7B H7BA 0.9700 . ?
C7B H7BB 0.9700 . ?
C7B H7BC 0.9700 . ?

loop_
_geom_torsion_atom_site_label_1
_geom_torsion_atom_site_label_2
_geom_torsion_atom_site_label_3
_geom_torsion_atom_site_label_4
_geom_torsion
_geom_torsion_site_symmetry_1
_geom_torsion_site_symmetry_2
_geom_torsion_site_symmetry_3
_geom_torsion_site_symmetry_4
_geom_torsion_publ_flag
O1 S1 C2 C3 157.40(18) . . . . ?
O1 S1 C2 C4 -25.0(2) . . . . ?
O2 S1 O1 Li1 -37.6(2) . . . . ?
O2 S1 C2 C3 28.8(2) . . . . ?
O2 S1 C2 C4 -153.65(19) . . . . ?
C1 S1 O1 Li1 84.2(2) . . . . ?
C1 S1 C2 C3 -87.9(2) . . . . ?
C1 S1 C2 C4 89.6(2) . . . . ?
C2 S1 O1 Li1 -160.2(2) . . . . ?
Li1 O3 C5 C6 -5.5(12) . . . . ?
Li1 O3 C5 C7 -175(2) . . . . ?
Li1 O3 C5A C6A 4.3(15) . . . . ?
Li1 O3 C5A C7A -171.2(17) . . . . ?
Li1 O3 C5B C6B -175(3) . . . . ?
Li1 O3 C5B C7B -9(3) . . . . ?
